data_7134285
loop_
_publ_author_name
'Lv, Fan'
'Guo, Xing'
'Zhu, Shuangshuang'
'Huang, Sen'
'Li, Li'
'Wang, Shaozhen'
'Jiao, Lijuan'
'Hao, Erhong'

_publ_section_title
;
 A cascade strategy for vinyl chloride-substituted BODIPYs with tunable
 photophysical properties.
;
_journal_issue 26
_journal_name_full 'Chemical communications (Cambridge, England)'
_journal_page_first 4975
_journal_page_last 4978
_journal_paper_doi 10.1039/d5cc00613a
_journal_volume 61
_journal_year 2025
_chemical_formula_moiety 'C26 H25 B Cl4 F2 N2'
_chemical_formula_sum 'C26 H25 B Cl4 F2 N2'
_chemical_formula_weight 556.09
_space_group_crystal_system orthorhombic
_space_group_IT_number 60
_space_group_name_Hall '-P 2n 2ab'
_space_group_name_H-M_alt 'P b c n'
_atom_sites_solution_hydrogens geom
_atom_sites_solution_primary dual
_audit_creation_date 2025-01-22
_audit_creation_method
;
Olex2 1.2
(compiled 2018.05.29 svn.r3508 for OlexSys, GUI svn.r5506)
;
_audit_update_record
;
2025-01-22 deposited with the CCDC.	2025-02-25 downloaded from the CCDC.
;
_cell_angle_alpha 90
_cell_angle_beta 90
_cell_angle_gamma 90
_cell_formula_units_Z 4
_cell_length_a 16.744
_cell_length_b 17.965
_cell_length_c 9.147
_cell_measurement_reflns_used 9856
_cell_measurement_temperature 293(2)
_cell_measurement_theta_max 27.45
_cell_measurement_theta_min 3.19
_cell_volume 2751.472
_computing_cell_refinement 'SAINT v8.37A (Bruker, 2015)'
_computing_data_reduction 'SAINT v8.37A (Bruker, 2015)'
_computing_molecular_graphics 'Olex2 (Dolomanov et al., 2009)'
_computing_publication_material 'Olex2 (Dolomanov et al., 2009)'
_computing_structure_refinement 'ShelXL (Sheldrick, 2015)'
_computing_structure_solution 'ShelXT (Sheldrick, 2015)'
_diffrn_ambient_temperature 293(2)
_diffrn_measured_fraction_theta_full 0.995
_diffrn_measured_fraction_theta_max 0.995
_diffrn_measurement_device_type 'Bruker APEX-II CCD'
_diffrn_measurement_method '\f and \w scans'
_diffrn_radiation_type MoK\a
_diffrn_radiation_wavelength 0.71076
_diffrn_reflns_av_R_equivalents 0.0361
_diffrn_reflns_av_unetI/netI 0.0080
_diffrn_reflns_Laue_measured_fraction_full 0.995
_diffrn_reflns_Laue_measured_fraction_max 0.995
_diffrn_reflns_limit_h_max 20
_diffrn_reflns_limit_h_min -20
_diffrn_reflns_limit_k_max 21
_diffrn_reflns_limit_k_min -21
_diffrn_reflns_limit_l_max 11
_diffrn_reflns_limit_l_min -11
_diffrn_reflns_number 109216
_diffrn_reflns_point_group_measured_fraction_full 0.995
_diffrn_reflns_point_group_measured_fraction_max 0.995
_diffrn_reflns_theta_full 25.243
_diffrn_reflns_theta_max 25.349
_diffrn_reflns_theta_min 3.179
_diffrn_standards_number 0
_exptl_absorpt_coefficient_mu 0.462
_exptl_absorpt_correction_T_max 0.7456
_exptl_absorpt_correction_T_min 0.6902
_exptl_absorpt_correction_type multi-scan
_exptl_absorpt_process_details
'SADABS-2014/5 (Bruker,2014/5) was used for absorption correction. wR2(int) was 0.1053 before and 0.0540 after correction. The Ratio of minimum to maximum transmission is 0.9257. The \l/2 correction factor is Not present.'
_exptl_crystal_colour 'dull reddish red'
_exptl_crystal_colour_lustre dull
_exptl_crystal_colour_modifier reddish
_exptl_crystal_colour_primary red
_exptl_crystal_density_diffrn 1.342
_exptl_crystal_description block
_exptl_crystal_F_000 1144
_exptl_crystal_size_max 0.22
_exptl_crystal_size_mid 0.21
_exptl_crystal_size_min 0.2
_refine_diff_density_max 1.493
_refine_diff_density_min -0.645
_refine_diff_density_rms 0.086
_refine_ls_extinction_method none
_refine_ls_goodness_of_fit_ref 1.036
_refine_ls_hydrogen_treatment constr
_refine_ls_matrix_type full
_refine_ls_number_parameters 163
_refine_ls_number_reflns 2508
_refine_ls_number_restraints 16
_refine_ls_restrained_S_all 1.080
_refine_ls_R_factor_all 0.1007
_refine_ls_R_factor_gt 0.0875
_refine_ls_shift/su_max 0.000
_refine_ls_shift/su_mean 0.000
_refine_ls_structure_factor_coef Fsqd
_refine_ls_weighting_details 'w=1/[\s^2^(Fo^2^)+(0.1705P)^2^+3.9562P] where P=(Fo^2^+2Fc^2^)/3'
_refine_ls_weighting_scheme calc
_refine_ls_wR_factor_gt 0.2541
_refine_ls_wR_factor_ref 0.2792
_reflns_Friedel_coverage 0.000
_reflns_number_gt 2075
_reflns_number_total 2508
_reflns_threshold_expression 'I > 2\s(I)'
_cod_data_source_file d5cc00613a2.cif
_cod_data_source_block mo_20181018e_0m
_cod_depositor_comments 'Adding full bibliography for 7134284--7134285.cif.'
_cod_original_cell_volume 2751.6
_cod_database_code 7134285
_shelx_shelxl_version_number 2018/3
_shelx_space_group_comment
;
The symmetry employed for this shelxl refinement is uniquely defined
by the following loop, which should always be used as a source of
symmetry information in preference to the above space-group names.
They are only intended as comments.
;
_shelx_estimated_absorpt_t_max 0.913
_shelx_estimated_absorpt_t_min 0.905
_olex2_refinement_description
;
1. Fixed Uiso
 At 1.2 times of:
  All C(H) groups, All C(H,H) groups
 At 1.5 times of:
  All C(H,H,H) groups
2. Rigid bond restraints
 C14, C15
 with sigma for 1-2 distances of 0.02 and sigma for 1-3 distances of 0.01
 C15, C14, C13
 with sigma for 1-2 distances of 0.002 and sigma for 1-3 distances of 0.001
 C15, Cl2
 with sigma for 1-2 distances of 0.002 and sigma for 1-3 distances of 0.001
3. Uiso/Uaniso restraints and constraints
Uanis(C15) \\sim Ueq: with sigma of 0.02 and sigma for terminal atoms of 0.01
Uanis(C15) \\sim Ueq, Uanis(C14) \\sim Ueq: with sigma of 0.002 and sigma for
terminal atoms of 0.001
4. Others
 Fixed Sof: H5A(0.5) H5B(0.5) H5C(0.5)
5.a Secondary CH2 refined with riding coordinates:
 C14(H14A,H14B), C15(H15A,H15B)
5.b Aromatic/amide H refined with riding coordinates:
 C9(H9), C11(H11), C3(H3), C13(H13)
5.c Idealised Me refined as rotating group:
 C1(H1A,H1B,H1C), C5(H5A,H5B,H5C)
;
_olex2_submission_special_instructions 'No special instructions were received'

loop_
_space_group_symop_operation_xyz
'x, y, z'
'-x+1/2, -y+1/2, z+1/2'
'-x, y, -z+1/2'
'x+1/2, -y+1/2, -z'
'-x, -y, -z'
'x-1/2, y-1/2, -z-1/2'
'x, -y, z-1/2'
'-x-1/2, y-1/2, z'

loop_
_atom_site_label
_atom_site_type_symbol
_atom_site_fract_x
_atom_site_fract_y
_atom_site_fract_z
_atom_site_U_iso_or_equiv
_atom_site_adp_type
_atom_site_occupancy
_atom_site_site_symmetry_order
_atom_site_calc_flag
_atom_site_refinement_flags_posn
_atom_site_refinement_flags_adp
_atom_site_refinement_flags_occupancy
_atom_site_disorder_assembly
_atom_site_disorder_group
Cl1 Cl 0.30411(8) 0.26406(7) 0.25623(13) 0.0737(5) Uani 1 1 d . . . . .
Cl2 Cl 0.24531(12) -0.01875(12) 0.1184(3) 0.1342(9) Uani 1 1 d . U . . .
F1 F 0.44190(19) 0.04226(15) 0.8121(3) 0.0830(9) Uani 1 1 d . . . . .
N1 N 0.46336(18) 0.13804(14) 0.6319(3) 0.0477(8) Uani 1 1 d . . . . .
C6 C 0.500000 0.3385(2) 0.750000 0.0388(10) Uani 1 2 d S T P . .
C7 C 0.500000 0.2547(2) 0.750000 0.0417(11) Uani 1 2 d S T P . .
C8 C 0.4619(2) 0.21674(17) 0.6376(4) 0.0447(8) Uani 1 1 d . . . . .
C9 C 0.4203(2) 0.24192(18) 0.5162(4) 0.0473(8) Uani 1 1 d . . . . .
H9 H 0.409724 0.291445 0.493877 0.057 Uiso 1 1 calc R . . . .
C10 C 0.3974(2) 0.18122(19) 0.4341(4) 0.0515(9) Uani 1 1 d . . . . .
C4 C 0.500000 0.4938(3) 0.750000 0.0616(15) Uani 1 2 d S T P . .
C2 C 0.5562(2) 0.37649(19) 0.6668(4) 0.0501(9) Uani 1 1 d . . . . .
C11 C 0.4254(3) 0.11798(19) 0.5105(4) 0.0545(9) Uani 1 1 d . . . . .
H11 H 0.418274 0.069053 0.479991 0.065 Uiso 1 1 calc R . . . .
C12 C 0.3536(3) 0.1801(2) 0.2952(5) 0.0576(10) Uani 1 1 d . . . . .
C3 C 0.5546(3) 0.4547(2) 0.6676(5) 0.0612(11) Uani 1 1 d . . . . .
H3 H 0.591379 0.480767 0.611132 0.073 Uiso 1 1 calc R . . . .
B1 B 0.500000 0.0868(3) 0.750000 0.0511(14) Uani 1 2 d S T P . .
C13 C 0.3495(4) 0.1243(3) 0.2016(7) 0.0878(15) Uani 1 1 d . U . . .
H13 H 0.377322 0.081483 0.227160 0.105 Uiso 1 1 calc R . . . .
C1 C 0.6175(3) 0.3355(3) 0.5783(7) 0.0805(14) Uani 1 1 d . . . . .
H1A H 0.648115 0.303674 0.641400 0.121 Uiso 1 1 calc GR . . . .
H1B H 0.652410 0.370589 0.531678 0.121 Uiso 1 1 calc GR . . . .
H1C H 0.591255 0.305894 0.505308 0.121 Uiso 1 1 calc GR . . . .
C5 C 0.500000 0.5780(3) 0.750000 0.104(3) Uani 1 2 d S T P . .
H5A H 0.552384 0.595773 0.774405 0.155 Uiso 0.5 1 calc GR . . A -1
H5B H 0.462262 0.595773 0.820845 0.155 Uiso 0.5 1 calc GR . . A -1
H5C H 0.485353 0.595773 0.654751 0.155 Uiso 0.5 1 calc GR . . A -1
C14 C 0.3056(4) 0.1217(4) 0.0597(7) 0.0947(15) Uani 1 1 d . U . . .
H14A H 0.339995 0.100364 -0.014687 0.114 Uiso 1 1 calc R . . . .
H14B H 0.292055 0.171914 0.029809 0.114 Uiso 1 1 calc R . . . .
C15 C 0.2272(5) 0.0741(5) 0.0720(9) 0.1146(15) Uani 1 1 d . U . . .
H15A H 0.199244 0.075683 -0.020809 0.138 Uiso 1 1 calc R . . . .
H15B H 0.192715 0.096126 0.145320 0.138 Uiso 1 1 calc R . . . .

loop_
_atom_site_aniso_label
_atom_site_aniso_U_11
_atom_site_aniso_U_22
_atom_site_aniso_U_33
_atom_site_aniso_U_23
_atom_site_aniso_U_13
_atom_site_aniso_U_12
Cl1 0.0988(10) 0.0629(8) 0.0595(7) 0.0075(5) -0.0156(5) 0.0073(5)
Cl2 0.1276(15) 0.1130(14) 0.162(2) -0.0273(12) -0.0396(13) -0.0191(10)
F1 0.106(2) 0.0616(16) 0.0812(18) 0.0228(13) -0.0181(16) -0.0346(14)
N1 0.0654(17) 0.0273(14) 0.0504(17) -0.0039(12) -0.0085(14) -0.0024(12)
C6 0.052(2) 0.024(2) 0.040(2) 0.000 -0.0110(19) 0.000
C7 0.056(3) 0.027(2) 0.043(3) 0.000 0.000(2) 0.000
C8 0.0597(19) 0.0256(15) 0.0490(19) 0.0006(13) -0.0048(15) -0.0032(13)
C9 0.0590(19) 0.0359(16) 0.0470(19) 0.0017(14) -0.0059(16) -0.0037(14)
C10 0.064(2) 0.0426(18) 0.0479(19) -0.0025(15) -0.0064(17) -0.0049(15)
C4 0.093(4) 0.025(2) 0.066(3) 0.000 -0.019(3) 0.000
C2 0.062(2) 0.0367(17) 0.052(2) 0.0041(14) 0.0011(16) -0.0038(15)
C11 0.075(2) 0.0352(17) 0.053(2) -0.0071(15) -0.0101(18) -0.0065(16)
C12 0.071(2) 0.050(2) 0.052(2) 0.0004(17) -0.0096(18) -0.0064(17)
C3 0.077(3) 0.041(2) 0.065(2) 0.0117(17) -0.005(2) -0.0151(18)
B1 0.074(4) 0.026(2) 0.053(3) 0.000 -0.007(3) 0.000
C13 0.120(4) 0.065(3) 0.079(3) -0.010(2) -0.018(3) 0.011(3)
C1 0.079(3) 0.066(3) 0.096(4) 0.003(3) 0.028(3) 0.003(2)
C5 0.162(8) 0.027(3) 0.122(7) 0.000 -0.030(6) 0.000
C14 0.101(2) 0.096(2) 0.087(2) -0.0079(17) -0.0138(16) 0.0049(15)
C15 0.111(2) 0.1202(19) 0.112(2) -0.0117(18) -0.0149(17) -0.0044(16)

loop_
_atom_type_symbol
_atom_type_description
_atom_type_scat_dispersion_real
_atom_type_scat_dispersion_imag
_atom_type_scat_source
C C 0.0033 0.0016 'International Tables Vol C Tables 4.2.6.8 and 6.1.1.4'
H H 0.0000 0.0000 'International Tables Vol C Tables 4.2.6.8 and 6.1.1.4'
B B 0.0013 0.0007 'International Tables Vol C Tables 4.2.6.8 and 6.1.1.4'
Cl Cl 0.1484 0.1585 'International Tables Vol C Tables 4.2.6.8 and 6.1.1.4'
F F 0.0171 0.0103 'International Tables Vol C Tables 4.2.6.8 and 6.1.1.4'
N N 0.0061 0.0033 'International Tables Vol C Tables 4.2.6.8 and 6.1.1.4'

loop_
_geom_angle_atom_site_label_1
_geom_angle_atom_site_label_2
_geom_angle_atom_site_label_3
_geom_angle
_geom_angle_site_symmetry_1
_geom_angle_site_symmetry_3
_geom_angle_publ_flag
C8 N1 B1 125.1(3) . . ?
C11 N1 C8 107.1(3) . . ?
C11 N1 B1 127.7(3) . . ?
C2 C6 C7 119.4(2) 3_656 . ?
C2 C6 C7 119.4(2) . . ?
C2 C6 C2 121.2(4) 3_656 . ?
C8 C7 C6 119.4(2) 3_656 . ?
C8 C7 C6 119.4(2) . . ?
C8 C7 C8 121.2(4) 3_656 . ?
C7 C8 N1 120.7(3) . . ?
C9 C8 N1 107.8(3) . . ?
C9 C8 C7 131.5(3) . . ?
C10 C9 C8 108.6(3) . . ?
C9 C10 C11 105.9(3) . . ?
C9 C10 C12 128.4(3) . . ?
C11 C10 C12 125.7(3) . . ?
C3 C4 C3 118.7(5) 3_656 . ?
C3 C4 C5 120.7(2) . . ?
C3 C4 C5 120.7(2) 3_656 . ?
C6 C2 C3 118.4(4) . . ?
C6 C2 C1 121.2(3) . . ?
C3 C2 C1 120.4(4) . . ?
N1 C11 C10 110.7(3) . . ?
C10 C12 Cl1 113.6(3) . . ?
C13 C12 Cl1 119.7(4) . . ?
C13 C12 C10 126.7(4) . . ?
C4 C3 C2 121.7(4) . . ?
F1 B1 F1 109.2(5) 3_656 . ?
F1 B1 N1 110.65(17) 3_656 3_656 ?
F1 B1 N1 109.71(17) 3_656 . ?
F1 B1 N1 109.71(17) . 3_656 ?
F1 B1 N1 110.64(17) . . ?
N1 B1 N1 107.0(4) 3_656 . ?
C12 C13 C14 127.9(5) . . ?
C13 C14 C15 111.5(6) . . ?
C14 C15 Cl2 113.1(5) . . ?

loop_
_geom_bond_atom_site_label_1
_geom_bond_atom_site_label_2
_geom_bond_distance
_geom_bond_site_symmetry_2
_geom_bond_publ_flag
Cl1 C12 1.757(4) . ?
Cl2 C15 1.747(9) . ?
F1 B1 1.382(4) . ?
N1 C8 1.415(4) . ?
N1 C11 1.329(5) . ?
N1 B1 1.546(4) . ?
C6 C7 1.506(6) . ?
C6 C2 1.389(4) . ?
C6 C2 1.389(4) 3_656 ?
C7 C8 1.389(4) 3_656 ?
C7 C8 1.389(4) . ?
C8 C9 1.387(5) . ?
C9 C10 1.379(5) . ?
C10 C11 1.414(5) . ?
C10 C12 1.468(6) . ?
C4 C3 1.377(5) 3_656 ?
C4 C3 1.377(5) . ?
C4 C5 1.511(8) . ?
C2 C3 1.406(5) . ?
C2 C1 1.501(6) . ?
C12 C13 1.320(7) . ?
C13 C14 1.492(8) . ?
C14 C15 1.571(10) . ?
